data_4062581
loop_
_publ_author_name
'Lorber, Cristian'
'Choukroun, Robert'
'Vendier, Laure'

_publ_section_title
;
 Hydroamination of Alkynes Catalyzed by Imido Complexes of Titanium and
 Vanadium
;
_journal_coden_ASTM ORGND7
_journal_issue 8
_journal_name_full Organometallics
_journal_page_first 1845
_journal_page_last 1850
_journal_paper_doi 10.1021/om0342762
_journal_volume 23
_journal_year 2004
_chemical_formula_sum 'C10 H17 N3 V'
_chemical_formula_weight 230.21
_space_group_IT_number 14
_symmetry_cell_setting monoclinic
_symmetry_space_group_name_Hall '-P 2ybc'
_symmetry_space_group_name_H-M 'P 1 21/c 1'
_cell_angle_alpha 90.0
_cell_angle_beta 106.93(2)
_cell_angle_gamma 90.0
_cell_formula_units_Z 4
_cell_length_a 8.4907(18)
_cell_length_b 10.816(3)
_cell_length_c 13.500(3)
_cell_measurement_temperature 180(2)
_cell_volume 1186.1(5)
_diffrn_ambient_temperature 180(2)
_exptl_crystal_density_diffrn 1.289
_cod_depositor_comments
;
The following automatic conversions were performed:
'_symmetry_cell_setting' value 'Monoclinic' changed to 'monoclinic'
according to '/home/saulius/struct/CIF-dictionaries/cif_core.dic'
dictionary named 'cif_core.dic' version 2.4.1 from 2010-06-29.

Automatic conversion script
Id: cif_fix_enum 1527 2010-12-29 10:47:43Z saulius 
;
_cod_original_sg_symbol_H-M 'P 21/c'
_cod_database_code 4062581

loop_
_symmetry_equiv_pos_as_xyz
'x, y, z'
'-x, y+1/2, -z+1/2'
'-x, -y, -z'
'x, -y-1/2, z-1/2'

loop_
_atom_site_label
_atom_site_type_symbol
_atom_site_fract_x
_atom_site_fract_y
_atom_site_fract_z
_atom_site_U_iso_or_equiv
_atom_site_adp_type
_atom_site_occupancy
_atom_site_symmetry_multiplicity
_atom_site_calc_flag
_atom_site_refinement_flags
_atom_site_disorder_assembly
_atom_site_disorder_group
V1 V 0.42508(11) 0.07674(9) 0.03842(8) 0.0222(3) Uani 1 1 d . . .
N1 N 0.6260(5) -0.0044(3) 0.0924(3) 0.0182(12) Uani 1 1 d . . .
N2 N 0.4484(6) 0.2447(4) 0.0278(4) 0.0316(13) Uani 1 1 d . . .
N3 N 0.2824(7) 0.0270(5) 0.1072(5) 0.0445(16) Uani 1 1 d . . .
C1 C 0.7542(6) -0.0101(5) 0.1856(4) 0.0145(14) Uani 1 1 d . . .
C2 C 0.7833(6) 0.0861(6) 0.2563(4) 0.0289(14) Uani 1 1 d . . .
H2 H 0.7145 0.157 0.242 0.035 Uiso 1 1 calc R . .
C3 C 0.9095(7) 0.0807(6) 0.3464(5) 0.0376(15) Uani 1 1 d . . .
H3 H 0.929 0.1485 0.3932 0.045 Uiso 1 1 calc R . .
C4 C 1.0089(7) -0.0228(7) 0.3698(5) 0.0366(18) Uani 1 1 d . . .
H4 H 1.0955 -0.0269 0.4329 0.044 Uiso 1 1 calc R . .
C5 C 0.9815(7) -0.1196(5) 0.3013(5) 0.0341(17) Uani 1 1 d . . .
H5 H 1.0489 -0.1912 0.3171 0.041 Uiso 1 1 calc R . .
C6 C 0.8560(7) -0.1134(5) 0.2091(5) 0.0263(15) Uani 1 1 d . . .
H6 H 0.8392 -0.1803 0.1614 0.032 Uiso 1 1 calc R . .
C21A C 0.592(2) 0.2984(12) 0.0102(16) 0.031(5) Uani 0.48(2) 1 d P A 1
H21A H 0.5651 0.3292 -0.0611 0.047 Uiso 0.48(2) 1 calc PR A 1
H21B H 0.6788 0.2357 0.0209 0.047 Uiso 0.48(2) 1 calc PR A 1
H21C H 0.6309 0.3671 0.0585 0.047 Uiso 0.48(2) 1 calc PR A 1
C22A C 0.330(3) 0.3295(16) 0.0428(17) 0.044(6) Uani 0.48(2) 1 d P A 1
H22A H 0.3828 0.3847 0.1006 0.066 Uiso 0.48(2) 1 calc PR A 1
H22B H 0.2408 0.2842 0.0585 0.066 Uiso 0.48(2) 1 calc PR A 1
H22C H 0.2863 0.3784 -0.0203 0.066 Uiso 0.48(2) 1 calc PR A 1
C21B C 0.481(3) 0.3133(14) -0.0640(16) 0.060(6) Uani 0.52(2) 1 d P A 2
H21D H 0.3965 0.3772 -0.0887 0.09 Uiso 0.52(2) 1 calc PR A 2
H21E H 0.4762 0.2545 -0.12 0.09 Uiso 0.52(2) 1 calc PR A 2
H21F H 0.5897 0.3519 -0.0417 0.09 Uiso 0.52(2) 1 calc PR A 2
C22B C 0.433(3) 0.3368(16) 0.1004(18) 0.071(6) Uani 0.52(2) 1 d P A 2
H22D H 0.3567 0.4014 0.0641 0.107 Uiso 0.52(2) 1 calc PR A 2
H22E H 0.5407 0.3733 0.1337 0.107 Uiso 0.52(2) 1 calc PR A 2
H22F H 0.3897 0.2987 0.1531 0.107 Uiso 0.52(2) 1 calc PR A 2
C31A C 0.1707(14) -0.0987(11) 0.0741(12) 0.050(6) Uani 0.489(11) 1 d P A 1
H31A H 0.2071 -0.1609 0.1287 0.074 Uiso 0.489(11) 1 calc PR A 1
H31B H 0.1838 -0.1313 0.0092 0.074 Uiso 0.489(11) 1 calc PR A 1
H31C H 0.0546 -0.0788 0.0646 0.074 Uiso 0.489(11) 1 calc PR A 1
C32A C 0.257(2) 0.0752(17) 0.1910(13) 0.050(5) Uani 0.489(11) 1 d P A 1
H32A H 0.3301 0.1463 0.2139 0.075 Uiso 0.489(11) 1 calc PR A 1
H32B H 0.2799 0.0129 0.246 0.075 Uiso 0.489(11) 1 calc PR A 1
H32C H 0.1422 0.1022 0.1754 0.075 Uiso 0.489(11) 1 calc PR A 1
C31B C 0.3122(15) -0.0748(13) 0.1832(10) 0.053(5) Uani 0.511(11) 1 d P A 2
H31D H 0.298 -0.0443 0.2484 0.079 Uiso 0.511(11) 1 calc PR A 2
H31E H 0.4246 -0.1058 0.1953 0.079 Uiso 0.511(11) 1 calc PR A 2
H31F H 0.2336 -0.1417 0.1562 0.079 Uiso 0.511(11) 1 calc PR A 2
C32B C 0.1493(18) 0.1034(15) 0.1176(17) 0.064(6) Uani 0.511(11) 1 d P A 2
H32D H 0.1377 0.0938 0.1874 0.095 Uiso 0.511(11) 1 calc PR A 2
H32E H 0.0467 0.0784 0.0663 0.095 Uiso 0.511(11) 1 calc PR A 2
H32F H 0.1727 0.1901 0.1063 0.095 Uiso 0.511(11) 1 calc PR A 2

loop_
_atom_site_aniso_label
_atom_site_aniso_U_11
_atom_site_aniso_U_22
_atom_site_aniso_U_33
_atom_site_aniso_U_23
_atom_site_aniso_U_13
_atom_site_aniso_U_12
V1 0.0207(5) 0.0235(6) 0.0213(6) 0.0010(7) 0.0045(4) 0.0021(6)
N1 0.019(3) 0.022(3) 0.016(3) 0.001(2) 0.008(3) -0.002(2)
N2 0.035(4) 0.026(3) 0.036(4) -0.003(3) 0.013(3) -0.006(3)
N3 0.057(4) 0.040(4) 0.051(4) 0.024(3) 0.039(3) 0.018(3)
C1 0.012(3) 0.015(3) 0.019(4) -0.001(3) 0.007(3) -0.004(3)
C2 0.035(4) 0.019(4) 0.029(4) -0.001(4) 0.004(3) 0.013(3)
C3 0.044(4) 0.037(4) 0.028(4) -0.014(4) 0.005(4) -0.004(4)
C4 0.025(4) 0.064(5) 0.016(4) 0.006(4) -0.001(3) -0.001(4)
C5 0.030(4) 0.038(5) 0.035(5) 0.017(4) 0.011(4) 0.017(3)
C6 0.029(4) 0.020(4) 0.032(4) 0.001(3) 0.011(3) 0.002(3)
C21A 0.028(11) 0.024(9) 0.044(13) 0.002(8) 0.014(9) 0.010(7)
C22A 0.036(12) 0.028(10) 0.061(15) 0.023(10) 0.004(11) 0.009(10)
C21B 0.067(15) 0.047(10) 0.071(15) 0.005(10) 0.027(13) 0.010(10)
C22B 0.074(15) 0.038(10) 0.093(18) 0.004(12) 0.012(14) 0.003(12)
C31A 0.036(9) 0.025(10) 0.102(14) 0.014(8) 0.042(9) -0.005(7)
C32A 0.051(12) 0.056(11) 0.053(12) 0.012(11) 0.031(10) -0.016(11)
C31B 0.059(10) 0.052(10) 0.051(10) -0.010(10) 0.022(9) -0.003(9)
C32B 0.051(11) 0.055(12) 0.108(17) -0.004(12) 0.058(11) -0.008(10)

loop_
_geom_bond_atom_site_label_1
_geom_bond_atom_site_label_2
_geom_bond_distance
_geom_bond_site_symmetry_2
_geom_bond_publ_flag
V1 N3 1.810(5) . ?
V1 N2 1.838(5) . ?
V1 N1 1.863(4) 3_655 ?
V1 N1 1.867(4) . ?
V1 V1 2.4928(19) 3_655 ?
N1 C1 1.405(6) . ?
N1 V1 1.863(4) 3_655 ?
N2 C22A 1.415(17) . ?
N2 C22B 1.430(18) . ?
N2 C21A 1.433(13) . ?
N2 C21B 1.536(15) . ?
N3 C32A 1.319(16) . ?
N3 C32B 1.440(14) . ?
N3 C31B 1.476(13) . ?
N3 C31A 1.643(12) . ?
C1 C2 1.383(7) . ?
C1 C6 1.392(6) . ?
C2 C3 1.369(7) . ?
C3 C4 1.382(7) . ?
C4 C5 1.370(7) . ?
C5 C6 1.385(7) . ?
